data_4506157
loop_
_publ_author_name
'Ding, Caixia'
'Li, Xing'
'Ding, Yubin'
'Li, Xin'
'Ng, Seik Weng'
'Xie, Yongshu'

_publ_section_title
;
 Novel Bis(4,4&#x2032;-dipyridylamine) Ligand with a Flexible Butadiyne
 Linker: Syntheses, Structures, and Photoluminescence of d10Metal
 Coordination Polymers
;
_journal_issue 7
_journal_name_full 'Crystal Growth &amp; Design'
_journal_page_first 3465
_journal_paper_doi 10.1021/cg201655n
_journal_volume 12
_journal_year 2012
_chemical_formula_sum 'C36 H24 N6'
_chemical_formula_weight 540.61
_chemical_name_systematic
; 
 ? 
;
_space_group_IT_number 14
_symmetry_cell_setting monoclinic
_symmetry_space_group_name_Hall '-P 2ybc'
_symmetry_space_group_name_H-M 'P 1 21/c 1'
_atom_sites_solution_hydrogens geom
_atom_sites_solution_primary direct
_atom_sites_solution_secondary difmap
_audit_creation_method SHELXL-97
_cell_angle_alpha 90.00
_cell_angle_beta 98.7900(10)
_cell_angle_gamma 90.00
_cell_formula_units_Z 2
_cell_length_a 11.6733(10)
_cell_length_b 7.8997(8)
_cell_length_c 16.1755(15)
_cell_measurement_reflns_used 821
_cell_measurement_temperature 298(2)
_cell_measurement_theta_max 26.151
_cell_measurement_theta_min 2.549
_cell_volume 1474.1(2)
_computing_cell_refinement 'Bruker SMART'
_computing_data_collection 'Bruker SMART'
_computing_data_reduction 'Bruker SHELXTL'
_computing_molecular_graphics 'Bruker SHELXTL'
_computing_publication_material 'Bruker SHELXTL'
_computing_structure_refinement 'SHELXL-97 (Sheldrick, 1997)'
_computing_structure_solution 'SHELXS-97 (Sheldrick, 1990)'
_diffrn_ambient_temperature 298(2)
_diffrn_measured_fraction_theta_full 0.996
_diffrn_measured_fraction_theta_max 0.996
_diffrn_measurement_device_type 'CCD area detector'
_diffrn_measurement_method 'phi and omega scans'
_diffrn_radiation_monochromator graphite
_diffrn_radiation_source 'fine-focus sealed tube'
_diffrn_radiation_type MoK\a
_diffrn_radiation_wavelength 0.71073
_diffrn_reflns_av_R_equivalents 0.0647
_diffrn_reflns_av_sigmaI/netI 0.0824
_diffrn_reflns_limit_h_max 13
_diffrn_reflns_limit_h_min -10
_diffrn_reflns_limit_k_max 8
_diffrn_reflns_limit_k_min -9
_diffrn_reflns_limit_l_max 18
_diffrn_reflns_limit_l_min -19
_diffrn_reflns_number 7180
_diffrn_reflns_theta_full 25.01
_diffrn_reflns_theta_max 25.01
_diffrn_reflns_theta_min 2.55
_exptl_absorpt_coefficient_mu 0.074
_exptl_absorpt_correction_T_max 0.9926
_exptl_absorpt_correction_T_min 0.9709
_exptl_absorpt_correction_type multi-scan
_exptl_absorpt_process_details sadabs
_exptl_crystal_density_diffrn 1.218
_exptl_crystal_density_method 'not measured'
_exptl_crystal_F_000 564
_exptl_crystal_size_max 0.40
_exptl_crystal_size_mid 0.20
_exptl_crystal_size_min 0.10
_refine_diff_density_max 0.115
_refine_diff_density_min -0.131
_refine_diff_density_rms 0.030
_refine_ls_extinction_method none
_refine_ls_goodness_of_fit_ref 0.965
_refine_ls_hydrogen_treatment constr
_refine_ls_matrix_type full
_refine_ls_number_parameters 190
_refine_ls_number_reflns 2592
_refine_ls_number_restraints 0
_refine_ls_restrained_S_all 0.965
_refine_ls_R_factor_all 0.1168
_refine_ls_R_factor_gt 0.0464
_refine_ls_shift/su_max 0.000
_refine_ls_shift/su_mean 0.000
_refine_ls_structure_factor_coef Fsqd
_refine_ls_weighting_details 'calc w=1/[\s^2^(Fo^2^)+(0.0003P)^2^+0.0000P] where P=(Fo^2^+2Fc^2^)/3'
_refine_ls_weighting_scheme calc
_refine_ls_wR_factor_gt 0.0610
_refine_ls_wR_factor_ref 0.0701
_reflns_number_gt 1195
_reflns_number_total 2592
_reflns_threshold_expression >2sigma(I)
_cod_data_source_file cg201655n_si_002.cif
_cod_data_source_block 101001f
_cod_depositor_comments
;
The following automatic conversions were performed:

'_symmetry_cell_setting' value 'Monoclinic' changed to 'monoclinic'
according to /home/saulius/struct/CIF-dictionaries/cif_core.dic
dictionary named 'cif_core.dic' version 2.4.1 from 2010-06-29.

Automatic conversion script
Id: cif_fix_values 1891 2012-01-12 08:04:46Z andrius 
;
_cod_original_sg_symbol_H-M P2(1)/c
_cod_database_code 4506157

loop_
_symmetry_equiv_pos_as_xyz
'x, y, z'
'-x, y+1/2, -z+1/2'
'-x, -y, -z'
'x, -y-1/2, z-1/2'

loop_
_atom_site_label
_atom_site_type_symbol
_atom_site_fract_x
_atom_site_fract_y
_atom_site_fract_z
_atom_site_U_iso_or_equiv
_atom_site_adp_type
_atom_site_occupancy
_atom_site_symmetry_multiplicity
_atom_site_calc_flag
_atom_site_refinement_flags
N1 N 0.76901(14) 0.2299(2) 0.11785(12) 0.0561(5) Uani 1 1 d .
N2 N 0.94491(18) 0.7026(3) 0.14124(18) 0.0860(7) Uani 1 1 d .
N3 N 0.7440(2) -0.0889(3) -0.09539(14) 0.0836(7) Uani 1 1 d .
C1 C 0.56506(18) 0.0525(3) 0.40293(16) 0.0598(7) Uani 1 1 d .
C2 C 0.52336(19) 0.0204(3) 0.46467(15) 0.0596(7) Uani 1 1 d .
C3 C 0.61502(18) 0.0924(3) 0.32933(14) 0.0522(6) Uani 1 1 d .
C4 C 0.59145(17) 0.2487(3) 0.29025(15) 0.0641(7) Uani 1 1 d .
H4 H 0.5424 0.3247 0.3114 0.077 Uiso 1 1 calc R
C5 C 0.64039(18) 0.2920(3) 0.22026(15) 0.0639(7) Uani 1 1 d .
H5 H 0.6236 0.3962 0.1945 0.077 Uiso 1 1 calc R
C6 C 0.71420(17) 0.1805(3) 0.18862(14) 0.0513(6) Uani 1 1 d .
C7 C 0.73743(17) 0.0229(3) 0.22631(15) 0.0610(7) Uani 1 1 d .
H7 H 0.7862 -0.0529 0.2048 0.073 Uiso 1 1 calc R
C8 C 0.68770(19) -0.0207(3) 0.29604(15) 0.0631(7) Uani 1 1 d .
H8 H 0.7030 -0.1262 0.3208 0.076 Uiso 1 1 calc R
C9 C 0.9397(2) 0.5994(4) 0.20522(17) 0.0797(8) Uani 1 1 d .
H9 H 0.9756 0.6350 0.2576 0.096 Uiso 1 1 calc R
C10 C 0.88551(18) 0.4439(3) 0.20063(16) 0.0637(7) Uani 1 1 d .
H10 H 0.8869 0.3777 0.2483 0.076 Uiso 1 1 calc R
C11 C 0.82884(17) 0.3873(3) 0.12372(16) 0.0511(6) Uani 1 1 d .
C12 C 0.83209(18) 0.4921(3) 0.05538(15) 0.0647(7) Uani 1 1 d .
H12 H 0.7958 0.4605 0.0024 0.078 Uiso 1 1 calc R
C13 C 0.8910(2) 0.6458(3) 0.06782(19) 0.0757(8) Uani 1 1 d .
H13 H 0.8927 0.7142 0.0212 0.091 Uiso 1 1 calc R
C14 C 0.8321(3) 0.0172(4) -0.07333(18) 0.0811(9) Uani 1 1 d .
H14 H 0.8900 0.0193 -0.1070 0.097 Uiso 1 1 calc R
C15 C 0.84550(19) 0.1244(3) -0.00514(16) 0.0652(7) Uani 1 1 d .
H15 H 0.9099 0.1947 0.0060 0.078 Uiso 1 1 calc R
C16 C 0.7606(2) 0.1251(3) 0.04671(15) 0.0531(6) Uani 1 1 d .
C17 C 0.66710(19) 0.0145(3) 0.02514(16) 0.0662(7) Uani 1 1 d .
H17 H 0.6079 0.0094 0.0575 0.079 Uiso 1 1 calc R
C18 C 0.6637(2) -0.0868(3) -0.0446(2) 0.0791(8) Uani 1 1 d .
H18 H 0.6007 -0.1593 -0.0573 0.095 Uiso 1 1 calc R

loop_
_atom_site_aniso_label
_atom_site_aniso_U_11
_atom_site_aniso_U_22
_atom_site_aniso_U_33
_atom_site_aniso_U_23
_atom_site_aniso_U_13
_atom_site_aniso_U_12
N1 0.0691(13) 0.0562(13) 0.0473(14) -0.0011(11) 0.0224(11) -0.0139(11)
N2 0.0924(16) 0.0767(17) 0.087(2) 0.0115(16) 0.0080(15) -0.0204(13)
N3 0.115(2) 0.0756(17) 0.0590(18) -0.0034(13) 0.0089(15) 0.0093(15)
C1 0.0554(16) 0.0740(19) 0.0513(19) 0.0018(14) 0.0124(13) -0.0095(13)
C2 0.0539(16) 0.0757(17) 0.051(2) -0.0006(15) 0.0130(13) -0.0085(12)
C3 0.0513(15) 0.0657(18) 0.0420(16) 0.0068(14) 0.0145(12) -0.0083(13)
C4 0.0616(16) 0.0769(19) 0.0592(19) 0.0057(15) 0.0269(14) 0.0090(14)
C5 0.0702(17) 0.0643(17) 0.061(2) 0.0152(14) 0.0217(14) 0.0117(14)
C6 0.0558(15) 0.0557(16) 0.0456(17) 0.0050(13) 0.0177(13) -0.0068(13)
C7 0.0677(16) 0.0597(17) 0.061(2) 0.0064(14) 0.0266(14) 0.0051(13)
C8 0.0742(17) 0.0612(17) 0.0576(19) 0.0138(14) 0.0219(14) -0.0010(14)
C9 0.092(2) 0.079(2) 0.065(2) -0.0050(18) 0.0023(16) -0.0214(17)
C10 0.0802(17) 0.0594(19) 0.0510(19) 0.0039(14) 0.0083(14) -0.0087(14)
C11 0.0555(15) 0.0496(16) 0.0498(18) 0.0053(14) 0.0128(13) -0.0036(12)
C12 0.0637(16) 0.0722(18) 0.056(2) 0.0178(15) 0.0010(13) -0.0111(14)
C13 0.0754(19) 0.074(2) 0.076(2) 0.0324(18) 0.0068(16) -0.0071(15)
C14 0.109(2) 0.084(2) 0.057(2) 0.0110(18) 0.0342(19) 0.0183(18)
C15 0.0731(17) 0.0716(19) 0.0555(19) 0.0021(15) 0.0245(15) -0.0048(14)
C16 0.0624(16) 0.0531(16) 0.0461(17) 0.0040(13) 0.0151(14) -0.0023(13)
C17 0.0691(17) 0.0656(18) 0.066(2) -0.0075(15) 0.0164(14) -0.0072(14)
C18 0.088(2) 0.071(2) 0.077(2) -0.0080(18) 0.0067(18) -0.0049(16)

loop_
_atom_type_symbol
_atom_type_description
_atom_type_scat_dispersion_real
_atom_type_scat_dispersion_imag
_atom_type_scat_source
C C 0.0033 0.0016 'International Tables Vol C Tables 4.2.6.8 and 6.1.1.4'
H H 0.0000 0.0000 'International Tables Vol C Tables 4.2.6.8 and 6.1.1.4'
N N 0.0061 0.0033 'International Tables Vol C Tables 4.2.6.8 and 6.1.1.4'

loop_
_geom_angle_atom_site_label_1
_geom_angle_atom_site_label_2
_geom_angle_atom_site_label_3
_geom_angle
_geom_angle_site_symmetry_3
C16 N1 C11 122.70(19) .
C16 N1 C6 120.25(18) .
C11 N1 C6 117.04(18) .
C9 N2 C13 114.6(2) .
C14 N3 C18 114.4(3) .
C2 C1 C3 179.5(3) .
C1 C2 C2 178.6(3) 3_656
C4 C3 C8 118.7(2) .
C4 C3 C1 119.5(2) .
C8 C3 C1 121.8(2) .
C5 C4 C3 120.7(2) .
C5 C4 H4 119.6 .
C3 C4 H4 119.6 .
C6 C5 C4 120.2(2) .
C6 C5 H5 119.9 .
C4 C5 H5 119.9 .
C5 C6 C7 119.8(2) .
C5 C6 N1 119.7(2) .
C7 C6 N1 120.4(2) .
C8 C7 C6 119.9(2) .
C8 C7 H7 120.0 .
C6 C7 H7 120.0 .
C7 C8 C3 120.6(2) .
C7 C8 H8 119.7 .
C3 C8 H8 119.7 .
N2 C9 C10 125.5(3) .
N2 C9 H9 117.2 .
C10 C9 H9 117.2 .
C9 C10 C11 119.1(2) .
C9 C10 H10 120.5 .
C11 C10 H10 120.5 .
C12 C11 C10 117.0(2) .
C12 C11 N1 122.8(2) .
C10 C11 N1 120.1(2) .
C11 C12 C13 118.5(2) .
C11 C12 H12 120.7 .
C13 C12 H12 120.7 .
N2 C13 C12 125.2(2) .
N2 C13 H13 117.4 .
C12 C13 H13 117.4 .
N3 C14 C15 126.0(3) .
N3 C14 H14 117.0 .
C15 C14 H14 117.0 .
C14 C15 C16 118.7(2) .
C14 C15 H15 120.7 .
C16 C15 H15 120.7 .
C15 C16 C17 116.5(2) .
C15 C16 N1 121.8(2) .
C17 C16 N1 121.6(2) .
C18 C17 C16 119.3(2) .
C18 C17 H17 120.3 .
C16 C17 H17 120.3 .
N3 C18 C17 125.1(3) .
N3 C18 H18 117.5 .
C17 C18 H18 117.5 .

loop_
_geom_bond_atom_site_label_1
_geom_bond_atom_site_label_2
_geom_bond_distance
_geom_bond_site_symmetry_2
N1 C16 1.409(2) .
N1 C11 1.423(2) .
N1 C6 1.448(2) .
N2 C9 1.326(3) .
N2 C13 1.334(3) .
N3 C14 1.333(3) .
N3 C18 1.337(3) .
C1 C2 1.203(3) .
C1 C3 1.438(3) .
C2 C2 1.378(4) 3_656
C3 C4 1.395(3) .
C3 C8 1.395(3) .
C4 C5 1.387(3) .
C4 H4 0.9300 .
C5 C6 1.384(3) .
C5 H5 0.9300 .
C6 C7 1.394(3) .
C7 C8 1.388(3) .
C7 H7 0.9300 .
C8 H8 0.9300 .
C9 C10 1.379(3) .
C9 H9 0.9300 .
C10 C11 1.390(3) .
C10 H10 0.9300 .
C11 C12 1.386(3) .
C12 C13 1.395(3) .
C12 H12 0.9300 .
C13 H13 0.9300 .
C14 C15 1.380(3) .
C14 H14 0.9300 .
C15 C16 1.392(3) .
C15 H15 0.9300 .
C16 C17 1.401(3) .
C17 C18 1.379(3) .
C17 H17 0.9300 .
C18 H18 0.9300 .

loop_
_geom_torsion_atom_site_label_1
_geom_torsion_atom_site_label_2
_geom_torsion_atom_site_label_3
_geom_torsion_atom_site_label_4
_geom_torsion
_geom_torsion_site_symmetry_4
C3 C1 C2 C2 -152(24) 3_656
C2 C1 C3 C4 -34(31) .
C2 C1 C3 C8 145(31) .
C8 C3 C4 C5 -0.8(3) .
C1 C3 C4 C5 178.6(2) .
C3 C4 C5 C6 -0.5(4) .
C4 C5 C6 C7 1.3(3) .
C4 C5 C6 N1 -177.20(19) .
C16 N1 C6 C5 -127.5(2) .
C11 N1 C6 C5 51.6(3) .
C16 N1 C6 C7 54.0(3) .
C11 N1 C6 C7 -126.8(2) .
C5 C6 C7 C8 -0.8(3) .
N1 C6 C7 C8 177.6(2) .
C6 C7 C8 C3 -0.4(4) .
C4 C3 C8 C7 1.2(3) .
C1 C3 C8 C7 -178.2(2) .
C13 N2 C9 C10 0.7(4) .
N2 C9 C10 C11 -1.2(4) .
C9 C10 C11 C12 0.9(3) .
C9 C10 C11 N1 -177.89(19) .
C16 N1 C11 C12 34.0(3) .
C6 N1 C11 C12 -145.2(2) .
C16 N1 C11 C10 -147.3(2) .
C6 N1 C11 C10 33.5(3) .
C10 C11 C12 C13 -0.2(3) .
N1 C11 C12 C13 178.61(18) .
C9 N2 C13 C12 0.2(4) .
C11 C12 C13 N2 -0.4(4) .
C18 N3 C14 C15 -0.2(4) .
N3 C14 C15 C16 -0.1(4) .
C14 C15 C16 C17 0.2(3) .
C14 C15 C16 N1 179.4(2) .
C11 N1 C16 C15 28.5(3) .
C6 N1 C16 C15 -152.4(2) .
C11 N1 C16 C17 -152.4(2) .
C6 N1 C16 C17 26.7(3) .
C15 C16 C17 C18 -0.1(3) .
N1 C16 C17 C18 -179.3(2) .
C14 N3 C18 C17 0.3(4) .
C16 C17 C18 N3 -0.2(4) .
